data_7058002
loop_
_publ_author_name
'Achar, Gautam'
'C. R., Shahini'
'Patil, Siddappa A.'
'Ma\/lecki, Jan Grzegorz'
'Budagumpi, Srinivasa'

_publ_section_title
;
 Coumarin-substituted 1,2,4-triazole-derived silver(i) and gold(i)
 complexes: synthesis, characterization and anticancer studies
;
_journal_issue 3
_journal_name_full 'New Journal of Chemistry'
_journal_page_first 1216
_journal_paper_doi 10.1039/C8NJ02927J
_journal_volume 43
_journal_year 2019
_chemical_formula_moiety 'C36 H42 Ag N6 O4, F6 P'
_chemical_formula_sum 'C36 H42 Ag F6 N6 O4 P'
_chemical_formula_weight 875.59
_space_group_crystal_system triclinic
_space_group_IT_number 2
_space_group_name_Hall '-P 1'
_space_group_name_H-M_alt 'P -1'
_symmetry_space_group_name_Hall '-P 1'
_symmetry_space_group_name_H-M 'P -1'
_atom_sites_solution_hydrogens geom
_atom_sites_solution_primary direct
_audit_creation_date 2017-02-22
_audit_creation_method
;
Olex2 1.2
(compiled 2017.01.04 svn.r3372 for OlexSys, GUI svn.r5292)
;
_audit_update_record
;
2018-11-25 deposited with the CCDC.
2018-12-03 downloaded from the CCDC.
;
_cell_angle_alpha 68.602(4)
_cell_angle_beta 82.359(3)
_cell_angle_gamma 76.274(4)
_cell_formula_units_Z 2
_cell_length_a 7.9402(2)
_cell_length_b 15.3921(8)
_cell_length_c 17.4759(6)
_cell_measurement_reflns_used 5749
_cell_measurement_temperature 295(2)
_cell_measurement_theta_max 27.0840
_cell_measurement_theta_min 3.5680
_cell_volume 1929.28(14)
_computing_cell_refinement 'CrysAlisPro 1.171.38.46 (Rigaku OD, 2015)'
_computing_data_collection 'CrysAlisPro 1.171.38.46 (Rigaku OD, 2015)'
_computing_data_reduction 'CrysAlisPro 1.171.38.46 (Rigaku OD, 2015)'
_computing_molecular_graphics 'Olex2 (Dolomanov et al., 2009)'
_computing_publication_material 'Olex2 (Dolomanov et al., 2009)'
_computing_structure_refinement 'ShelXL (Sheldrick, 2015)'
_computing_structure_solution 'ShelXS (Sheldrick, 2008)'
_diffrn_ambient_temperature 295(2)
_diffrn_detector 'CCD plate'
_diffrn_detector_area_resol_mean 10.4015
_diffrn_detector_type Atlas
_diffrn_measured_fraction_theta_full 0.997
_diffrn_measured_fraction_theta_max 0.852
_diffrn_measurement_details
;
List of Runs (angles in degrees, time in seconds):

  # Type    Start    End  Width  t~exp~   \w     \q     \k     \f   Frames
#--------------------------------------------------------------------------
  1  \w    -57.00  32.00   1.00    4.04    --    9.90 -38.00  30.00   89
  2  \w    -63.00 -36.00   1.00    4.04    --    9.90-179.00 -60.00   27
  3  \w    -28.00  62.00   1.00    4.04    --  -11.78  38.00 -30.00   90
  4  \w    -93.00 -35.00   1.00    4.04    --  -11.78-179.00 -90.00   58
  5  \w    -88.00  21.00   1.00    4.04    --  -11.78 -77.00-180.00  109
;
_diffrn_measurement_device 'four-circle diffractometer'
_diffrn_measurement_device_type 'Xcalibur, Atlas, Gemini ultra'
_diffrn_measurement_method '\w scans'
_diffrn_orient_matrix_type 'CrysAlisPro convention (1999,Acta A55,543-557)'
_diffrn_orient_matrix_UB_11 0.0107106000
_diffrn_orient_matrix_UB_12 -0.0500882000
_diffrn_orient_matrix_UB_13 0.0112103000
_diffrn_orient_matrix_UB_21 0.0826699000
_diffrn_orient_matrix_UB_22 -0.0018855000
_diffrn_orient_matrix_UB_23 -0.0211991000
_diffrn_orient_matrix_UB_31 0.0391050000
_diffrn_orient_matrix_UB_32 -0.0066478000
_diffrn_orient_matrix_UB_33 0.0364722000
_diffrn_radiation_monochromator graphite
_diffrn_radiation_probe x-ray
_diffrn_radiation_type MoK\a
_diffrn_radiation_wavelength 0.71073
_diffrn_reflns_av_R_equivalents 0.0293
_diffrn_reflns_av_unetI/netI 0.0470
_diffrn_reflns_Laue_measured_fraction_full 0.997
_diffrn_reflns_Laue_measured_fraction_max 0.852
_diffrn_reflns_limit_h_max 9
_diffrn_reflns_limit_h_min -10
_diffrn_reflns_limit_k_max 13
_diffrn_reflns_limit_k_min -20
_diffrn_reflns_limit_l_max 23
_diffrn_reflns_limit_l_min -23
_diffrn_reflns_number 19736
_diffrn_reflns_point_group_measured_fraction_full 0.997
_diffrn_reflns_point_group_measured_fraction_max 0.852
_diffrn_reflns_theta_full 25.242
_diffrn_reflns_theta_max 29.474
_diffrn_reflns_theta_min 3.304
_diffrn_source 'fine-focus sealed X-ray tube'
_diffrn_source_type 'Enhance (Mo) X-ray Source'
_exptl_absorpt_coefficient_mu 0.639
_exptl_absorpt_correction_T_max 1.00000
_exptl_absorpt_correction_T_min 0.86416
_exptl_absorpt_correction_type multi-scan
_exptl_absorpt_process_details
;
CrysAlisPro 1.171.38.46 (Rigaku Oxford Diffraction, 2015)
Empirical absorption correction using spherical harmonics,
 implemented in SCALE3 ABSPACK scaling algorithm.
;
_exptl_crystal_colour colourless
_exptl_crystal_density_diffrn 1.507
_exptl_crystal_description prism
_exptl_crystal_F_000 896
_exptl_crystal_size_max 0.37
_exptl_crystal_size_mid 0.17
_exptl_crystal_size_min 0.11
_refine_diff_density_max 0.962
_refine_diff_density_min -0.646
_refine_diff_density_rms 0.073
_refine_ls_extinction_method none
_refine_ls_goodness_of_fit_ref 1.023
_refine_ls_hydrogen_treatment constr
_refine_ls_matrix_type full
_refine_ls_number_parameters 497
_refine_ls_number_reflns 9128
_refine_ls_number_restraints 0
_refine_ls_restrained_S_all 1.023
_refine_ls_R_factor_all 0.0796
_refine_ls_R_factor_gt 0.0480
_refine_ls_shift/su_max 0.001
_refine_ls_shift/su_mean 0.000
_refine_ls_structure_factor_coef Fsqd
_refine_ls_weighting_details 'w=1/[\s^2^(Fo^2^)+(0.0570P)^2^+0.9420P] where P=(Fo^2^+2Fc^2^)/3'
_refine_ls_weighting_scheme calc
_refine_ls_wR_factor_gt 0.1106
_refine_ls_wR_factor_ref 0.1297
_reflns_Friedel_coverage 0.000
_reflns_number_gt 6183
_reflns_number_total 9128
_reflns_threshold_expression 'I > 2\s(I)'
_cod_data_source_file c8nj02927j2.cif
_cod_data_source_block 16
_cod_depositor_comments 'Adding full bibliography for 7058000--7058006.cif.'
_cod_original_cell_volume 1929.29(15)
_cod_database_code 7058002
_shelx_shelxl_version_number 2016/4
_chemical_oxdiff_formula 'Ag1 P1 F6 N6 O4 C36 H42'
_shelx_space_group_comment
;
The symmetry employed for this shelxl refinement is uniquely defined
by the following loop, which should always be used as a source of
symmetry information in preference to the above space-group names.
They are only intended as comments.
;
_reflns_odcompleteness_completeness 99.77
_reflns_odcompleteness_iscentric 1
_reflns_odcompleteness_theta 26.32
_olex2_refinement_description
;
1. Fixed Uiso
 At 1.2 times of:
  All C(H) groups, All C(H,H) groups
 At 1.5 times of:
  All C(H,H,H) groups
2.a Secondary CH2 refined with riding coordinates:
 C21(H21A,H21B), C22(H22A,H22B), C23(H23A,H23B), C24(H24A,H24B), C26(H26A,
 H26B), C3(H3A,H3B), C4(H4A,H4B), C5(H5A,H5B), C6(H6A,H6B), C8(H8A,H8B)
2.b Aromatic/amide H refined with riding coordinates:
 C20(H20), C28(H28), C31(H31), C32(H32), C34(H34), C2(H2), C10(H10), C13(H13),
 C14(H14), C16(H16)
2.c Idealised Me refined as rotating group:
 C25(H25A,H25B,H25C), C36(H36A,H36B,H36C), C7(H7A,H7B,H7C), C18(H18A,H18B,H18C)
;
_olex2_submission_special_instructions 'No special instructions were received'
_oxdiff_exptl_absorpt_empirical_details
;
Empirical correction (ABSPACK) includes:
- Absorption correction using spherical harmonics
- Frame scaling
;
_oxdiff_exptl_absorpt_empirical_full_max 1.186
_oxdiff_exptl_absorpt_empirical_full_min 0.859

loop_
_space_group_symop_operation_xyz
'x, y, z'
'-x, -y, -z'

loop_
_atom_site_label
_atom_site_type_symbol
_atom_site_fract_x
_atom_site_fract_y
_atom_site_fract_z
_atom_site_U_iso_or_equiv
_atom_site_adp_type
_atom_site_occupancy
_atom_site_site_symmetry_order
_atom_site_calc_flag
_atom_site_refinement_flags_posn
_atom_site_refinement_flags_adp
_atom_site_refinement_flags_occupancy
Ag2 Ag 0.500000 1.000000 0.500000 0.04297(11) Uani 1 2 d S T P
P2 P 0.000000 1.000000 0.500000 0.0724(5) Uani 1 2 d S T P
F4 F -0.1551(4) 1.0726(3) 0.4478(2) 0.1402(16) Uani 1 1 d . . .
F5 F 0.0914(4) 1.0862(3) 0.4868(2) 0.1225(12) Uani 1 1 d . . .
F6 F 0.1025(4) 0.9908(4) 0.4201(2) 0.1373(15) Uani 1 1 d . . .
O3 O 0.6989(3) 1.33361(19) 0.28399(16) 0.0586(7) Uani 1 1 d . . .
O4 O 0.9255(3) 1.2290(2) 0.26329(18) 0.0658(8) Uani 1 1 d . . .
N4 N 0.5893(4) 0.9089(2) 0.36396(18) 0.0511(7) Uani 1 1 d . . .
N5 N 0.5729(4) 0.9218(3) 0.28280(19) 0.0611(8) Uani 1 1 d . . .
N6 N 0.4473(3) 1.0487(2) 0.31451(16) 0.0419(6) Uani 1 1 d . . .
C19 C 0.5150(4) 0.9840(3) 0.38582(19) 0.0403(7) Uani 1 1 d . . .
C20 C 0.4854(5) 1.0079(3) 0.2548(2) 0.0526(10) Uani 1 1 d . . .
H20 H 0.452227 1.038622 0.200798 0.063 Uiso 1 1 calc R . .
C21 C 0.6772(6) 0.8165(3) 0.4179(3) 0.0735(13) Uani 1 1 d . . .
H21A H 0.766172 0.787805 0.385597 0.088 Uiso 1 1 calc R . .
H21B H 0.734657 0.826297 0.458883 0.088 Uiso 1 1 calc R . .
C22 C 0.5638(14) 0.7510(6) 0.4595(7) 0.246(7) Uani 1 1 d . . .
H22A H 0.638115 0.688605 0.468460 0.296 Uiso 1 1 calc R . .
H22B H 0.539526 0.756828 0.513499 0.296 Uiso 1 1 calc R . .
C23 C 0.4173(10) 0.7422(6) 0.4411(5) 0.246(7) Uani 1 1 d . . .
H23A H 0.439457 0.738218 0.386387 0.279 Uiso 1 1 calc R . .
H23B H 0.340632 0.803584 0.434206 0.279 Uiso 1 1 calc R . .
C24 C 0.3101(17) 0.6733(11) 0.4839(7) 0.355(13) Uani 1 1 d . . .
H24A H 0.378907 0.611191 0.486710 0.426 Uiso 1 1 calc R . .
H24B H 0.289836 0.673013 0.539982 0.426 Uiso 1 1 calc R . .
C25 C 0.1542(18) 0.6805(10) 0.4565(7) 0.263(7) Uani 1 1 d . . .
H25A H 0.167800 0.642492 0.422241 0.395 Uiso 1 1 calc GR . .
H25B H 0.108483 0.745940 0.425201 0.395 Uiso 1 1 calc GR . .
H25C H 0.075566 0.658328 0.502562 0.395 Uiso 1 1 calc GR . .
C26 C 0.3575(4) 1.1454(2) 0.3061(2) 0.0432(8) Uani 1 1 d . . .
H26A H 0.277513 1.143897 0.353404 0.052 Uiso 1 1 calc R . .
H26B H 0.289972 1.171734 0.257439 0.052 Uiso 1 1 calc R . .
C27 C 0.4803(4) 1.2098(2) 0.29924(18) 0.0383(7) Uani 1 1 d . . .
C28 C 0.6527(4) 1.1833(3) 0.2898(2) 0.0446(8) Uani 1 1 d . . .
H28 H 0.698932 1.121571 0.290458 0.053 Uiso 1 1 calc R . .
C29 C 0.7697(5) 1.2458(3) 0.2785(2) 0.0496(9) Uani 1 1 d . . .
C30 C 0.5214(4) 1.3626(3) 0.2962(2) 0.0502(9) Uani 1 1 d . . .
C31 C 0.4641(6) 1.4518(3) 0.3018(3) 0.0696(12) Uani 1 1 d . . .
H31 H 0.542791 1.489592 0.297820 0.084 Uiso 1 1 calc R . .
C32 C 0.2901(6) 1.4843(3) 0.3132(3) 0.0729(12) Uani 1 1 d . . .
H32 H 0.251501 1.544486 0.317190 0.087 Uiso 1 1 calc R . .
C33 C 0.1688(5) 1.4293(3) 0.3189(2) 0.0609(10) Uani 1 1 d . . .
C34 C 0.2288(4) 1.3405(3) 0.3136(2) 0.0498(9) Uani 1 1 d . . .
H34 H 0.149552 1.303019 0.317650 0.060 Uiso 1 1 calc R . .
C35 C 0.4064(4) 1.3044(2) 0.30243(19) 0.0419(8) Uani 1 1 d . . .
C36 C -0.0215(6) 1.4693(4) 0.3286(3) 0.0880(15) Uani 1 1 d . . .
H36A H -0.057557 1.522546 0.279891 0.132 Uiso 1 1 calc GR . .
H36B H -0.042320 1.489980 0.375235 0.132 Uiso 1 1 calc GR . .
H36C H -0.086279 1.421029 0.336802 0.132 Uiso 1 1 calc GR . .
Ag1 Ag 0.000000 1.000000 0.000000 0.03825(11) Uani 1 2 d S T P
O1 O -0.4445(3) 1.34144(17) 0.01748(14) 0.0493(6) Uani 1 1 d . . .
O2 O -0.5876(3) 1.2336(2) 0.09935(17) 0.0614(7) Uani 1 1 d . . .
N1 N -0.0036(3) 0.9155(2) 0.18916(16) 0.0412(6) Uani 1 1 d . . .
N2 N 0.0117(4) 0.9302(2) 0.26108(17) 0.0527(8) Uani 1 1 d . . .
N3 N 0.0273(3) 1.05729(19) 0.15160(15) 0.0360(6) Uani 1 1 d . . .
C1 C 0.0059(3) 0.9911(2) 0.12168(17) 0.0344(7) Uani 1 1 d . . .
C2 C 0.0306(4) 1.0180(3) 0.2356(2) 0.0470(9) Uani 1 1 d . . .
H2 H 0.044394 1.049878 0.269741 0.056 Uiso 1 1 calc R . .
C3 C -0.0211(5) 0.8218(3) 0.1930(2) 0.0525(9) Uani 1 1 d . . .
H3A H -0.117732 0.828976 0.161087 0.063 Uiso 1 1 calc R . .
H3B H -0.045977 0.783829 0.249611 0.063 Uiso 1 1 calc R . .
C4 C 0.1440(5) 0.7703(3) 0.1597(3) 0.0615(10) Uani 1 1 d . . .
H4A H 0.127201 0.708361 0.163602 0.074 Uiso 1 1 calc R . .
H4B H 0.162865 0.806326 0.101896 0.074 Uiso 1 1 calc R . .
C5 C 0.3031(5) 0.7564(3) 0.2036(2) 0.0596(10) Uani 1 1 d . . .
H5A H 0.287445 0.717184 0.260782 0.072 Uiso 1 1 calc R . .
H5B H 0.317093 0.817871 0.202245 0.072 Uiso 1 1 calc R . .
C6 C 0.4676(5) 0.7096(3) 0.1663(3) 0.0689(11) Uani 1 1 d . . .
H6A H 0.454985 0.647675 0.168102 0.083 Uiso 1 1 calc R . .
H6B H 0.483897 0.748454 0.109022 0.083 Uiso 1 1 calc R . .
C7 C 0.6246(6) 0.6975(4) 0.2115(4) 0.0978(17) Uani 1 1 d . . .
H7A H 0.727155 0.674342 0.183068 0.147 Uiso 1 1 calc GR . .
H7B H 0.615406 0.652605 0.266301 0.147 Uiso 1 1 calc GR . .
H7C H 0.631383 0.757775 0.214130 0.147 Uiso 1 1 calc GR . .
C8 C 0.0433(4) 1.1537(2) 0.1004(2) 0.0396(7) Uani 1 1 d . . .
H8A H 0.118991 1.151604 0.052470 0.047 Uiso 1 1 calc R . .
H8B H 0.096904 1.180339 0.131095 0.047 Uiso 1 1 calc R . .
C9 C -0.1303(4) 1.2186(2) 0.07215(17) 0.0336(7) Uani 1 1 d . . .
C10 C -0.2812(4) 1.1903(2) 0.09707(19) 0.0386(7) Uani 1 1 d . . .
H10 H -0.278944 1.127491 0.131254 0.046 Uiso 1 1 calc R . .
C11 C -0.4483(4) 1.2527(3) 0.0734(2) 0.0448(8) Uani 1 1 d . . .
C12 C -0.2899(4) 1.3727(2) -0.01245(19) 0.0421(8) Uani 1 1 d . . .
C13 C -0.3018(5) 1.4635(3) -0.0688(2) 0.0554(10) Uani 1 1 d . . .
H13 H -0.409326 1.500922 -0.086609 0.066 Uiso 1 1 calc R . .
C14 C -0.1530(5) 1.4983(3) -0.0984(2) 0.0592(10) Uani 1 1 d . . .
H14 H -0.161412 1.559842 -0.136367 0.071 Uiso 1 1 calc R . .
C15 C 0.0101(5) 1.4440(3) -0.0733(2) 0.0481(8) Uani 1 1 d . . .
C16 C 0.0188(4) 1.3525(2) -0.01704(19) 0.0406(7) Uani 1 1 d . . .
H16 H 0.126701 1.315170 0.000299 0.049 Uiso 1 1 calc R . .
C17 C -0.1307(4) 1.3143(2) 0.01475(18) 0.0364(7) Uani 1 1 d . . .
C18 C 0.1703(5) 1.4850(3) -0.1055(2) 0.0602(10) Uani 1 1 d . . .
H18A H 0.268168 1.442071 -0.075912 0.090 Uiso 1 1 calc GR . .
H18B H 0.154141 1.545359 -0.098303 0.090 Uiso 1 1 calc GR . .
H18C H 0.190921 1.493578 -0.162989 0.090 Uiso 1 1 calc GR . .
P1 P -0.500000 1.000000 0.000000 0.0424(3) Uani 1 2 d S T P
F1 F -0.3445(3) 0.91360(19) 0.03952(16) 0.0754(7) Uani 1 1 d . . .
F2 F -0.5948(3) 0.9863(2) 0.08813(15) 0.0876(9) Uani 1 1 d . . .
F3 F -0.4001(3) 1.0728(2) 0.01008(19) 0.0850(8) Uani 1 1 d . . .

loop_
_atom_site_aniso_label
_atom_site_aniso_U_11
_atom_site_aniso_U_22
_atom_site_aniso_U_33
_atom_site_aniso_U_23
_atom_site_aniso_U_13
_atom_site_aniso_U_12
Ag2 0.0463(2) 0.0507(2) 0.03735(19) -0.01955(16) -0.00257(14) -0.01296(16)
P2 0.0466(8) 0.1334(17) 0.0415(8) -0.0221(9) 0.0001(6) -0.0407(9)
F4 0.0784(19) 0.194(4) 0.112(2) 0.014(2) -0.0328(18) -0.052(2)
F5 0.085(2) 0.158(3) 0.146(3) -0.059(3) 0.0093(19) -0.062(2)
F6 0.111(2) 0.241(5) 0.083(2) -0.070(3) 0.0371(18) -0.080(3)
O3 0.0465(14) 0.0583(17) 0.0769(18) -0.0229(14) 0.0053(12) -0.0272(12)
O4 0.0402(14) 0.079(2) 0.087(2) -0.0356(16) 0.0088(13) -0.0252(13)
N4 0.0593(18) 0.0518(19) 0.0480(17) -0.0226(14) 0.0016(13) -0.0157(15)
N5 0.076(2) 0.065(2) 0.0509(19) -0.0306(17) 0.0046(16) -0.0186(18)
N6 0.0411(14) 0.0523(18) 0.0388(14) -0.0181(13) -0.0009(11) -0.0189(12)
C19 0.0391(17) 0.051(2) 0.0385(17) -0.0201(15) 0.0026(13) -0.0184(14)
C20 0.061(2) 0.072(3) 0.0381(19) -0.0262(18) 0.0036(16) -0.032(2)
C21 0.086(3) 0.055(3) 0.070(3) -0.021(2) -0.007(2) 0.002(2)
C22 0.249(11) 0.132(7) 0.287(12) 0.113(8) -0.193(10) -0.105(8)
C23 0.249(11) 0.132(7) 0.287(12) 0.113(8) -0.193(10) -0.105(8)
C24 0.356(17) 0.41(2) 0.245(13) 0.155(14) -0.185(13) -0.318(18)
C25 0.297(16) 0.309(17) 0.151(9) 0.015(10) -0.001(9) -0.160(14)
C26 0.0388(17) 0.047(2) 0.0468(18) -0.0154(15) -0.0017(14) -0.0150(14)
C27 0.0392(17) 0.048(2) 0.0310(15) -0.0128(14) -0.0016(12) -0.0175(14)
C28 0.0405(18) 0.050(2) 0.0477(19) -0.0194(16) 0.0010(14) -0.0159(15)
C29 0.050(2) 0.056(2) 0.050(2) -0.0206(17) 0.0008(16) -0.0230(17)
C30 0.052(2) 0.044(2) 0.053(2) -0.0113(16) -0.0013(16) -0.0170(16)
C31 0.070(3) 0.046(2) 0.093(3) -0.020(2) -0.003(2) -0.022(2)
C32 0.079(3) 0.045(2) 0.090(3) -0.022(2) -0.007(2) -0.004(2)
C33 0.062(2) 0.053(2) 0.064(2) -0.0190(19) -0.0064(19) -0.0037(19)
C34 0.0470(19) 0.050(2) 0.0487(19) -0.0097(16) -0.0069(15) -0.0126(16)
C35 0.0426(18) 0.045(2) 0.0377(16) -0.0080(14) -0.0060(13) -0.0158(15)
C36 0.066(3) 0.080(4) 0.114(4) -0.041(3) -0.011(3) 0.007(2)
Ag1 0.03984(19) 0.0420(2) 0.03403(18) -0.01327(14) -0.00418(13) -0.00902(14)
O1 0.0319(12) 0.0505(15) 0.0583(14) -0.0144(12) -0.0090(10) 0.0018(10)
O2 0.0302(12) 0.0736(19) 0.0748(17) -0.0207(15) -0.0010(11) -0.0094(12)
N1 0.0421(14) 0.0400(16) 0.0399(14) -0.0131(12) -0.0018(11) -0.0065(12)
N2 0.0602(18) 0.059(2) 0.0389(16) -0.0188(14) -0.0042(13) -0.0081(15)
N3 0.0298(13) 0.0381(15) 0.0408(14) -0.0159(12) -0.0049(10) -0.0030(10)
C1 0.0266(14) 0.0418(18) 0.0328(15) -0.0116(13) -0.0024(11) -0.0047(12)
C2 0.0416(18) 0.060(2) 0.0412(18) -0.0235(17) -0.0080(14) -0.0015(16)
C3 0.059(2) 0.046(2) 0.055(2) -0.0149(17) -0.0034(17) -0.0192(17)
C4 0.083(3) 0.038(2) 0.067(2) -0.0200(18) -0.012(2) -0.0110(19)
C5 0.067(2) 0.045(2) 0.068(2) -0.0224(19) -0.0064(19) -0.0086(18)
C6 0.070(3) 0.052(3) 0.086(3) -0.031(2) -0.002(2) -0.004(2)
C7 0.074(3) 0.083(4) 0.155(5) -0.064(4) -0.010(3) -0.012(3)
C8 0.0305(15) 0.0402(18) 0.0486(18) -0.0171(14) -0.0038(13) -0.0045(13)
C9 0.0318(15) 0.0402(17) 0.0318(15) -0.0179(13) -0.0021(12) -0.0040(12)
C10 0.0344(16) 0.0398(18) 0.0408(16) -0.0119(14) -0.0050(13) -0.0075(13)
C11 0.0337(17) 0.055(2) 0.0464(18) -0.0210(16) -0.0037(14) -0.0049(15)
C12 0.0406(18) 0.0430(19) 0.0427(17) -0.0151(15) -0.0061(14) -0.0058(14)
C13 0.054(2) 0.048(2) 0.055(2) -0.0109(17) -0.0122(17) 0.0012(17)
C14 0.078(3) 0.046(2) 0.045(2) -0.0041(16) -0.0052(18) -0.0116(19)
C15 0.056(2) 0.049(2) 0.0428(18) -0.0184(16) 0.0056(15) -0.0173(17)
C16 0.0414(17) 0.0396(18) 0.0436(17) -0.0182(14) 0.0005(14) -0.0086(14)
C17 0.0364(16) 0.0405(18) 0.0367(16) -0.0202(13) -0.0034(12) -0.0041(13)
C18 0.070(2) 0.056(2) 0.058(2) -0.0176(19) 0.0114(19) -0.028(2)
P1 0.0279(6) 0.0597(8) 0.0469(7) -0.0279(6) 0.0003(5) -0.0089(5)
F1 0.0466(12) 0.0799(18) 0.0880(17) -0.0198(14) -0.0111(11) -0.0019(11)
F2 0.0641(15) 0.140(3) 0.0598(15) -0.0430(16) 0.0133(11) -0.0181(15)
F3 0.0572(14) 0.093(2) 0.129(2) -0.0602(18) -0.0125(14) -0.0228(13)

loop_
_atom_type_symbol
_atom_type_description
_atom_type_scat_dispersion_real
_atom_type_scat_dispersion_imag
_atom_type_scat_source
C C 0.0033 0.0016 'International Tables Vol C Tables 4.2.6.8 and 6.1.1.4'
H H 0.0000 0.0000 'International Tables Vol C Tables 4.2.6.8 and 6.1.1.4'
Ag Ag -0.8971 1.1015 'International Tables Vol C Tables 4.2.6.8 and 6.1.1.4'
F F 0.0171 0.0103 'International Tables Vol C Tables 4.2.6.8 and 6.1.1.4'
N N 0.0061 0.0033 'International Tables Vol C Tables 4.2.6.8 and 6.1.1.4'
O O 0.0106 0.0060 'International Tables Vol C Tables 4.2.6.8 and 6.1.1.4'
P P 0.1023 0.0942 'International Tables Vol C Tables 4.2.6.8 and 6.1.1.4'

loop_
_geom_angle_atom_site_label_1
_geom_angle_atom_site_label_2
_geom_angle_atom_site_label_3
_geom_angle
_geom_angle_site_symmetry_1
_geom_angle_site_symmetry_3
C19 Ag2 C19 180.00(19) . 2_676
F4 P2 F4 180.0(4) . 2_576
F4 P2 F5 89.6(2) 2_576 2_576
F4 P2 F5 90.4(2) . 2_576
F4 P2 F5 89.6(2) . .
F4 P2 F5 90.4(2) 2_576 .
F5 P2 F5 180.0 2_576 .
F6 P2 F4 89.5(2) . 2_576
F6 P2 F4 90.5(2) . .
F6 P2 F4 89.5(2) 2_576 .
F6 P2 F4 90.5(2) 2_576 2_576
F6 P2 F5 86.9(2) 2_576 2_576
F6 P2 F5 93.1(2) 2_576 .
F6 P2 F5 93.1(2) . 2_576
F6 P2 F5 86.9(2) . .
F6 P2 F6 180.0(2) . 2_576
C29 O3 C30 121.5(3) . .
N5 N4 C21 119.2(3) . .
C19 N4 N5 114.6(3) . .
C19 N4 C21 126.2(3) . .
C20 N5 N4 102.8(3) . .
C19 N6 C20 108.6(3) . .
C19 N6 C26 123.4(3) . .
C20 N6 C26 127.9(3) . .
N4 C19 Ag2 129.6(3) . .
N4 C19 N6 102.4(3) . .
N6 C19 Ag2 128.0(3) . .
N5 C20 N6 111.5(3) . .
C22 C21 N4 114.1(5) . .
C23 C22 C21 132.6(7) . .
C22 C23 C24 130.6(8) . .
C25 C24 C23 121.2(10) . .
N6 C26 C27 112.7(3) . .
C28 C27 C26 122.7(3) . .
C28 C27 C35 119.2(3) . .
C35 C27 C26 118.1(3) . .
C27 C28 C29 123.1(3) . .
O3 C29 C28 117.0(3) . .
O4 C29 O3 116.5(3) . .
O4 C29 C28 126.5(4) . .
O3 C30 C35 121.8(3) . .
C31 C30 O3 116.8(3) . .
C31 C30 C35 121.5(4) . .
C32 C31 C30 119.2(4) . .
C31 C32 C33 121.7(4) . .
C32 C33 C36 119.8(4) . .
C34 C33 C32 118.1(4) . .
C34 C33 C36 122.1(4) . .
C33 C34 C35 121.9(4) . .
C30 C35 C27 117.3(3) . .
C30 C35 C34 117.6(3) . .
C34 C35 C27 125.0(3) . .
C1 Ag1 C1 180.0 . 2_575
C11 O1 C12 122.2(2) . .
N2 N1 C3 119.3(3) . .
C1 N1 N2 113.9(3) . .
C1 N1 C3 126.8(3) . .
C2 N2 N1 103.3(3) . .
C1 N3 C2 109.0(3) . .
C1 N3 C8 123.8(3) . .
C2 N3 C8 127.2(3) . .
N1 C1 Ag1 127.2(2) . .
N1 C1 N3 103.1(3) . .
N3 C1 Ag1 129.6(2) . .
N2 C2 N3 110.7(3) . .
N1 C3 C4 111.4(3) . .
C5 C4 C3 114.1(3) . .
C4 C5 C6 113.1(4) . .
C7 C6 C5 111.5(4) . .
N3 C8 C9 112.8(3) . .
C10 C9 C8 122.6(3) . .
C10 C9 C17 119.1(3) . .
C17 C9 C8 118.3(3) . .
C9 C10 C11 123.2(3) . .
O1 C11 C10 116.2(3) . .
O2 C11 O1 117.8(3) . .
O2 C11 C10 126.0(3) . .
O1 C12 C17 121.0(3) . .
C13 C12 O1 117.2(3) . .
C13 C12 C17 121.8(3) . .
C14 C13 C12 119.3(3) . .
C13 C14 C15 121.8(3) . .
C14 C15 C18 120.5(3) . .
C16 C15 C14 117.8(3) . .
C16 C15 C18 121.6(3) . .
C15 C16 C17 122.0(3) . .
C12 C17 C9 118.0(3) . .
C12 C17 C16 117.2(3) . .
C16 C17 C9 124.8(3) . .
F1 P1 F1 180.0 . 2_475
F2 P1 F1 90.59(14) 2_475 2_475
F2 P1 F1 90.59(14) . .
F2 P1 F1 89.41(14) 2_475 .
F2 P1 F1 89.41(14) . 2_475
F2 P1 F2 180.0 2_475 .
F2 P1 F3 89.09(16) 2_475 .
F2 P1 F3 90.91(16) 2_475 2_475
F2 P1 F3 89.09(16) . 2_475
F2 P1 F3 90.91(16) . .
F3 P1 F1 90.30(14) . .
F3 P1 F1 90.30(14) 2_475 2_475
F3 P1 F1 89.70(14) 2_475 .
F3 P1 F1 89.70(14) . 2_475
F3 P1 F3 180.0 . 2_475

loop_
_geom_bond_atom_site_label_1
_geom_bond_atom_site_label_2
_geom_bond_distance
_geom_bond_site_symmetry_2
Ag2 C19 2.083(3) .
Ag2 C19 2.083(3) 2_676
P2 F4 1.581(3) 2_576
P2 F4 1.581(3) .
P2 F5 1.591(4) 2_576
P2 F5 1.591(4) .
P2 F6 1.556(3) .
P2 F6 1.556(3) 2_576
O3 C29 1.368(5) .
O3 C30 1.387(4) .
O4 C29 1.216(4) .
N4 N5 1.378(4) .
N4 C19 1.330(4) .
N4 C21 1.458(5) .
N5 C20 1.288(5) .
N6 C19 1.361(4) .
N6 C20 1.370(4) .
N6 C26 1.453(4) .
C21 C22 1.442(9) .
C22 C23 1.296(10) .
C23 C24 1.445(11) .
C24 C25 1.352(13) .
C26 C27 1.512(4) .
C27 C28 1.339(4) .
C27 C35 1.455(5) .
C28 C29 1.437(5) .
C30 C31 1.375(6) .
C30 C35 1.392(5) .
C31 C32 1.368(6) .
C32 C33 1.397(6) .
C33 C34 1.369(6) .
C33 C36 1.503(6) .
C34 C35 1.404(5) .
Ag1 C1 2.087(3) .
Ag1 C1 2.087(3) 2_575
O1 C11 1.364(4) .
O1 C12 1.392(4) .
O2 C11 1.200(4) .
N1 N2 1.381(4) .
N1 C1 1.329(4) .
N1 C3 1.458(5) .
N2 C2 1.299(5) .
N3 C1 1.355(4) .
N3 C2 1.370(4) .
N3 C8 1.453(4) .
C3 C4 1.525(5) .
C4 C5 1.497(5) .
C5 C6 1.524(5) .
C6 C7 1.503(6) .
C8 C9 1.519(4) .
C9 C10 1.336(4) .
C9 C17 1.448(4) .
C10 C11 1.451(4) .
C12 C13 1.375(5) .
C12 C17 1.392(4) .
C13 C14 1.373(5) .
C14 C15 1.392(5) .
C15 C16 1.384(5) .
C15 C18 1.505(5) .
C16 C17 1.408(5) .
P1 F1 1.596(2) .
P1 F1 1.596(2) 2_475
P1 F2 1.585(2) 2_475
P1 F2 1.585(2) .
P1 F3 1.587(3) .
P1 F3 1.587(3) 2_475
